data_2104200
loop_
_publ_author_name
'Gagor, Anna'
'Wojta\'s, Maciej'
'Pietraszko, Adam'
'Jakubas, Ryszard'

_publ_section_title
;
 From six- to five-coordinated Sb^III^ in
 [(CH~3~)~3~PH]~3~[Sb~2~Cl~9~]: transition pathways from single-crystal
 X-ray diffraction
;
_journal_coeditor_code BM5058
_journal_issue 5
_journal_name_full 'Acta Crystallographica Section B'
_journal_page_first 558
_journal_page_last 566
_journal_paper_doi 10.1107/S0108768108027353
_journal_volume 64
_journal_year 2008
_chemical_formula_moiety '3(C3 H10 P), Cl5 Sb, Cl4 Sb'
_chemical_formula_sum 'C9 H30 Cl9 P3 Sb2'
_chemical_formula_weight 793.79
_space_group_IT_number 33
_symmetry_cell_setting orthorhombic
_symmetry_space_group_name_Hall 'P 2c -2n'
_symmetry_space_group_name_H-M 'P n a 21'
_atom_sites_solution_hydrogens geom
_atom_sites_solution_primary direct
_atom_sites_solution_secondary difmap
_audit_creation_method SHELXL-97
_cell_angle_alpha 90.00
_cell_angle_beta 90.00
_cell_angle_gamma 90.00
_cell_formula_units_Z 4
_cell_length_a 14.842(3)
_cell_length_b 9.3475(19)
_cell_length_c 21.624(4)
_cell_measurement_reflns_used 54675
_cell_measurement_temperature 175(2)
_cell_measurement_theta_max 43.86
_cell_measurement_theta_min 3.94
_cell_volume 3000.0(10)
_computing_structure_refinement 'SHELXL-97 (Sheldrick, 1997)'
_computing_structure_solution 'SHELXS-97 (Sheldrick, 1990)'
_diffrn_ambient_temperature 175(2)
_diffrn_measured_fraction_theta_full 0.995
_diffrn_measured_fraction_theta_max 0.863
_diffrn_radiation_monochromator graphite
_diffrn_radiation_source 'fine-focus sealed tube'
_diffrn_radiation_type MoK\a
_diffrn_radiation_wavelength 0.71073
_diffrn_reflns_av_R_equivalents 0.0413
_diffrn_reflns_av_sigmaI/netI 0.0447
_diffrn_reflns_limit_h_max 28
_diffrn_reflns_limit_h_min -17
_diffrn_reflns_limit_k_max 17
_diffrn_reflns_limit_k_min -17
_diffrn_reflns_limit_l_max 30
_diffrn_reflns_limit_l_min -36
_diffrn_reflns_number 54675
_diffrn_reflns_theta_full 28.00
_diffrn_reflns_theta_max 43.86
_diffrn_reflns_theta_min 3.94
_exptl_absorpt_coefficient_mu 2.759
_exptl_absorpt_correction_T_max 0.63
_exptl_absorpt_correction_T_min 0.56
_exptl_absorpt_correction_type multi-scan
_exptl_absorpt_process_details
;
CrysAlis RED, Oxford Diffraction Ltd.,
Version 1.171.32.6 (release 21-05-2007 CrysAlis171 .NET)
(compiled May 21 2007,16:32:00)
Empirical absorption correction using spherical harmonics,
 implemented in SCALE3 ABSPACK scaling algorithm.
;
_exptl_crystal_colour colourles
_exptl_crystal_density_diffrn 1.757
_exptl_crystal_density_method 'not measured'
_exptl_crystal_description prism
_exptl_crystal_F_000 1536
_exptl_crystal_size_max 0.252
_exptl_crystal_size_mid 0.173
_exptl_crystal_size_min 0.168
_refine_diff_density_max 1.324
_refine_diff_density_min -1.311
_refine_ls_abs_structure_details 'Flack H D (1983), Acta Cryst. A39, 876-881, 6577 Friedel pairs'
_refine_ls_abs_structure_Flack 0.480(10)
_refine_ls_extinction_method none
_refine_ls_goodness_of_fit_ref 0.942
_refine_ls_hydrogen_treatment mixed
_refine_ls_matrix_type full
_refine_ls_number_parameters 275
_refine_ls_number_reflns 16806
_refine_ls_number_restraints 40
_refine_ls_restrained_S_all 0.942
_refine_ls_R_factor_all 0.0641
_refine_ls_R_factor_gt 0.0257
_refine_ls_shift/su_max 0.027
_refine_ls_shift/su_mean 0.002
_refine_ls_structure_factor_coef Fsqd
_refine_ls_weighting_details 'calc w=1/[\s^2^(Fo^2^)+(0.0280P)^2^+0.0000P] where P=(Fo^2^+2Fc^2^)/3'
_refine_ls_weighting_scheme calc
_refine_ls_wR_factor_gt 0.0494
_refine_ls_wR_factor_ref 0.0605
_reflns_number_gt 10215
_reflns_number_total 16806
_reflns_threshold_expression >2sigma(I)
_cod_data_source_file bm5058.cif
_cod_data_source_block 175K
_cod_depositor_comments
;
 Removing duplicate rows from the ATOM_TYPE loop.

 Antanas Vaitkus,
 2018-08-07
;
_cod_original_cell_volume 3000.1(10)
_cod_original_sg_symbol_H-M Pna2(1)
_cod_database_code 2104200
_cod_database_fobs_code 2104200

loop_
_symmetry_equiv_pos_as_xyz
'x, y, z'
'-x, -y, z+1/2'
'x+1/2, -y+1/2, z'
'-x+1/2, y+1/2, z+1/2'

loop_
_atom_site_type_symbol
_atom_site_label
_atom_site_fract_x
_atom_site_fract_y
_atom_site_fract_z
_atom_site_U_iso_or_equiv
_atom_site_adp_type
_atom_site_calc_flag
_atom_site_refinement_flags
_atom_site_occupancy
Sb Sb1 0.868146(9) 0.502076(12) 0.771895(7) 0.02757(3) Uani d . 1
Sb Sb2 0.851422(9) 0.492172(11) 0.953298(6) 0.02600(3) Uani d . 1
Cl Cl1 0.83779(3) 0.71555(5) 0.86443(3) 0.03507(10) Uani d . 1
Cl Cl3 0.99641(4) 0.39562(6) 0.89204(3) 0.04123(12) Uani d . 1
Cl Cl2 0.75835(4) 0.32016(6) 0.83404(4) 0.05077(15) Uani d . 1
Cl Cl12 0.96900(4) 0.68021(6) 0.71659(3) 0.03810(11) Uani d . 1
Cl Cl11 0.73589(4) 0.59855(5) 0.72251(3) 0.03766(11) Uani d . 1
Cl Cl13 0.88782(4) 0.33077(6) 0.68513(3) 0.04269(13) Uani d . 1
Cl Cl22 0.94898(3) 0.65232(5) 1.00883(3) 0.03596(10) Uani d . 1
Cl Cl21 0.71255(3) 0.59416(6) 1.00994(3) 0.03866(11) Uani d . 1
Cl Cl23 0.86955(4) 0.31075(6) 1.03697(3) 0.03991(12) Uani d . 1
P P1 1.03722(4) 0.00601(6) 0.87499(3) 0.03608(13) Uani d D 1
C C11 1.08503(16) -0.1668(3) 0.86552(15) 0.0464(5) Uani d D 1
H H11A 1.1259(19) -0.168(3) 0.8331(12) 0.070 Uiso d D 1
H H11B 1.1247(19) -0.190(3) 0.9041(11) 0.070 Uiso d D 1
H H11C 1.0437(15) -0.241(3) 0.8640(14) 0.070 Uiso d D 1
C C12 0.9754(2) 0.0124(2) 0.94499(15) 0.0530(7) Uani d . 1
H H12A 0.9306 -0.0616 0.9449 0.080 Uiso calc R 1
H H12B 0.9466 0.1039 0.9487 0.080 Uiso calc R 1
H H12C 1.0156 -0.0015 0.9792 0.080 Uiso calc R 1
C C13 0.9677(3) 0.0468(4) 0.81157(17) 0.0751(11) Uani d . 1
H H13A 0.9366 0.1350 0.8193 0.113 Uiso calc R 1
H H13B 0.9247 -0.0287 0.8058 0.113 Uiso calc R 1
H H13C 1.0040 0.0562 0.7750 0.113 Uiso calc R 1
P P2 0.68769(4) 0.98294(6) 1.02823(3) 0.03452(12) Uani d D 1
C C23 0.78894(16) 0.9489(2) 1.06940(11) 0.0365(5) Uani d D 1
H H23B 0.7804(19) 0.942(3) 1.1114(11) 0.055 Uiso d D 1
H H23A 0.8211(18) 0.869(2) 1.0530(11) 0.055 Uiso d D 1
H H23C 0.829(2) 1.034(2) 1.0622(13) 0.055 Uiso d D 1
C C22 0.63161(16) 1.1378(3) 1.05551(13) 0.0439(6) Uani d . 1
H H22A 0.6705 1.2192 1.0512 0.066 Uiso calc R 1
H H22B 0.6162 1.1253 1.0983 0.066 Uiso calc R 1
H H22C 0.5777 1.1528 1.0318 0.066 Uiso calc R 1
C C21 0.7117(2) 0.9999(3) 0.94782(14) 0.0589(9) Uani d D 1
H H21A 0.753(2) 1.079(3) 0.9424(18) 0.088 Uiso d D 1
H H21B 0.744(2) 0.915(2) 0.9316(17) 0.088 Uiso d D 1
H H21C 0.659(2) 1.013(3) 0.929(2) 0.088 Uiso d D 1
P P3 0.69312(4) 0.97587(6) 0.69695(3) 0.03122(11) Uani d D 1
C C31 0.68749(19) 0.9687(2) 0.77891(12) 0.0396(5) Uani d D 1
H H31C 0.6293(15) 0.970(3) 0.7875(17) 0.059 Uiso d D 1
H H31B 0.7186(18) 0.887(2) 0.7955(14) 0.059 Uiso d D 1
H H31A 0.7196(19) 1.054(2) 0.7956(14) 0.059 Uiso d D 1
C C32 0.64301(19) 1.1368(4) 0.66985(16) 0.0528(7) Uani d D 1
H H32A 0.6726(19) 1.213(3) 0.6847(14) 0.079 Uiso d D 1
H H32B 0.643(2) 1.135(4) 0.6240(12) 0.079 Uiso d D 1
H H32C 0.5803(19) 1.135(3) 0.6815(13) 0.079 Uiso d D 1
C C33 0.80679(18) 0.9653(3) 0.67134(13) 0.0450(6) Uani d D 1
H H33C 0.843(2) 1.049(3) 0.6852(13) 0.067 Uiso d D 1
H H33A 0.830(2) 0.883(3) 0.6861(13) 0.067 Uiso d D 1
H H33B 0.805(2) 0.971(3) 0.6268(11) 0.067 Uiso d D 1
H H3P 0.644(2) 0.863(3) 0.6713(15) 0.067 Uiso d D 1
H H2P 0.639(2) 0.874(3) 1.0360(14) 0.067 Uiso d D 1
H H1P 1.106(2) 0.093(3) 0.8848(13) 0.067 Uiso d D 1

loop_
_atom_site_aniso_label
_atom_site_aniso_U_11
_atom_site_aniso_U_22
_atom_site_aniso_U_33
_atom_site_aniso_U_12
_atom_site_aniso_U_13
_atom_site_aniso_U_23
Sb1 0.02843(5) 0.02350(6) 0.03079(7) 0.00097(4) -0.00381(5) -0.00124(5)
Sb2 0.02703(5) 0.02250(6) 0.02846(7) -0.00034(4) 0.00023(5) -0.00070(5)
Cl1 0.0389(3) 0.0298(2) 0.0366(2) 0.00180(17) -0.0044(2) -0.0010(2)
Cl3 0.0327(2) 0.0355(2) 0.0554(3) 0.00407(19) 0.0017(2) -0.0053(2)
Cl2 0.0393(3) 0.0317(3) 0.0812(4) -0.0079(2) 0.0080(3) -0.0043(3)
Cl12 0.0354(2) 0.0367(3) 0.0422(3) -0.00196(19) 0.0012(2) 0.0030(2)
Cl11 0.0377(3) 0.0343(2) 0.0410(3) 0.00774(19) -0.0101(2) -0.0065(2)
Cl13 0.0475(3) 0.0335(3) 0.0471(3) 0.0054(2) -0.0023(2) -0.0140(2)
Cl22 0.0352(2) 0.0303(2) 0.0423(3) -0.00344(18) -0.0049(2) -0.0030(2)
Cl21 0.0337(2) 0.0415(3) 0.0407(3) 0.00604(19) 0.0043(2) -0.0006(2)
Cl23 0.0501(3) 0.0287(2) 0.0409(3) 0.0020(2) 0.0034(2) 0.0081(2)
P1 0.0326(3) 0.0340(3) 0.0417(4) -0.0055(2) 0.0048(2) -0.0045(2)
C11 0.0353(12) 0.0482(12) 0.0558(14) 0.0106(9) 0.0027(11) -0.0111(13)
C12 0.0638(18) 0.0355(12) 0.0599(18) -0.0005(10) 0.0257(15) -0.0088(11)
C13 0.114(3) 0.0471(16) 0.065(2) 0.0119(18) -0.027(2) -0.0006(15)
P2 0.0293(3) 0.0334(3) 0.0408(3) 0.00089(19) 0.0014(2) -0.0095(2)
C23 0.0423(12) 0.0329(11) 0.0344(12) 0.0039(9) -0.0013(9) 0.0027(9)
C22 0.0410(12) 0.0442(13) 0.0464(15) 0.0125(10) 0.0037(10) -0.0097(11)
C21 0.0619(17) 0.084(2) 0.0309(14) 0.0357(14) -0.0109(14) -0.0150(13)
P3 0.0339(3) 0.0304(2) 0.0294(3) -0.00254(19) -0.0029(2) 0.0041(2)
C31 0.0578(15) 0.0313(10) 0.0298(12) 0.0008(9) -0.0050(11) 0.0005(9)
C32 0.0451(14) 0.0565(16) 0.0568(18) 0.0107(11) -0.0018(12) 0.0244(14)
C33 0.0419(13) 0.0393(12) 0.0537(17) 0.0016(10) 0.0066(11) 0.0115(11)

loop_
_atom_type_symbol
_atom_type_description
_atom_type_scat_dispersion_real
_atom_type_scat_dispersion_imag
_atom_type_scat_source
C C 0.0033 0.0016 'International Tables Vol C Tables 4.2.6.8 and 6.1.1.4'
H H 0.0000 0.0000 'International Tables Vol C Tables 4.2.6.8 and 6.1.1.4'
P P 0.1023 0.0942 'International Tables Vol C Tables 4.2.6.8 and 6.1.1.4'
Cl Cl 0.1484 0.1585 'International Tables Vol C Tables 4.2.6.8 and 6.1.1.4'
Sb Sb -0.5866 1.5461 'International Tables Vol C Tables 4.2.6.8 and 6.1.1.4'

loop_
_geom_angle_atom_site_label_1
_geom_angle_atom_site_label_2
_geom_angle_atom_site_label_3
_geom_angle
Cl11 Sb1 Cl13 90.13(2)
Cl11 Sb1 Cl12 91.50(2)
Cl13 Sb1 Cl12 89.87(2)
Cl11 Sb1 Cl2 87.98(2)
Cl13 Sb1 Cl2 92.33(2)
Cl12 Sb1 Cl2 177.74(2)
Cl11 Sb1 Cl1 85.448(19)
Cl13 Sb1 Cl1 175.03(2)
Cl12 Sb1 Cl1 87.99(2)
Cl2 Sb1 Cl1 89.78(2)
Cl22 Sb2 Cl23 89.77(3)
Cl22 Sb2 Cl21 90.80(2)
Cl23 Sb2 Cl21 89.60(2)
Cl22 Sb2 Cl3 88.45(2)
Cl23 Sb2 Cl3 92.46(2)
Cl21 Sb2 Cl3 177.807(19)
Cl22 Sb2 Cl1 85.60(2)
Cl23 Sb2 Cl1 175.28(2)
Cl21 Sb2 Cl1 89.58(2)
Cl3 Sb2 Cl1 88.31(2)
Sb2 Cl1 Sb1 87.10(2)
C13 P1 C12 110.84(19)
C13 P1 C11 109.98(16)
C12 P1 C11 109.65(13)
C13 P1 H1P 116.4(13)
C12 P1 H1P 104.0(13)
C11 P1 H1P 105.6(13)
P1 C11 H11A 110.8(19)
P1 C11 H11B 108.7(17)
H11A C11 H11B 103.5(19)
P1 C11 H11C 114.9(18)
H11A C11 H11C 114(2)
H11B C11 H11C 104(2)
P1 C12 H12A 109.5
P1 C12 H12B 109.5
H12A C12 H12B 109.5
P1 C12 H12C 109.5
H12A C12 H12C 109.5
H12B C12 H12C 109.5
P1 C13 H13A 109.5
P1 C13 H13B 109.5
H13A C13 H13B 109.5
P1 C13 H13C 109.5
H13A C13 H13C 109.5
H13B C13 H13C 109.5
C22 P2 C23 112.17(12)
C22 P2 C21 110.27(13)
C23 P2 C21 109.63(14)
C22 P2 H2P 110.6(15)
C23 P2 H2P 105.7(14)
C21 P2 H2P 108.4(14)
P2 C23 H23B 113.0(19)
P2 C23 H23A 112.1(16)
H23B C23 H23A 112(2)
P2 C23 H23C 106.3(18)
H23B C23 H23C 107(2)
H23A C23 H23C 105.5(19)
P2 C22 H22A 109.5
P2 C22 H22B 109.5
H22A C22 H22B 109.5
P2 C22 H22C 109.5
H22A C22 H22C 109.5
H22B C22 H22C 109.5
P2 C21 H21A 108(2)
P2 C21 H21B 112(2)
H21A C21 H21B 105(3)
P2 C21 H21C 106(3)
H21A C21 H21C 113(3)
H21B C21 H21C 112(3)
C31 P3 C32 109.97(14)
C31 P3 C33 110.69(14)
C32 P3 C33 109.95(13)
C31 P3 H3P 110.1(14)
C32 P3 H3P 107.0(14)
C33 P3 H3P 109.1(13)
P3 C31 H31C 105(2)
P3 C31 H31B 112.2(18)
H31C C31 H31B 114(2)
P3 C31 H31A 108.0(17)
H31C C31 H31A 112(2)
H31B C31 H31A 106(2)
P3 C32 H32A 110(2)
P3 C32 H32B 108(2)
H32A C32 H32B 112(3)
P3 C32 H32C 108(2)
H32A C32 H32C 113(2)
H32B C32 H32C 105(2)
P3 C33 H33C 112(2)
P3 C33 H33A 107(2)
H33C C33 H33A 111(2)
P3 C33 H33B 107(2)
H33C C33 H33B 105(2)
H33A C33 H33B 114(2)

loop_
_geom_bond_atom_site_label_1
_geom_bond_atom_site_label_2
_geom_bond_distance
Sb1 Cl11 2.4097(6)
Sb1 Cl13 2.4839(7)
Sb1 Cl12 2.5385(6)
Sb1 Cl2 2.7117(7)
Sb1 Cl1 2.8616(7)
Sb2 Cl22 2.4041(6)
Sb2 Cl23 2.4944(7)
Sb2 Cl21 2.5802(6)
Sb2 Cl3 2.6833(7)
Sb2 Cl1 2.8448(7)
P1 C13 1.758(3)
P1 C12 1.771(3)
P1 C11 1.776(2)
P1 H1P 1.32(3)
C11 H11A 0.93(2)
C11 H11B 1.04(2)
C11 H11C 0.93(2)
C12 H12A 0.9600
C12 H12B 0.9600
C12 H12C 0.9600
C13 H13A 0.9600
C13 H13B 0.9600
C13 H13C 0.9600
P2 C22 1.771(2)
P2 C23 1.775(2)
P2 C21 1.782(3)
P2 H2P 1.26(3)
C23 H23B 0.92(2)
C23 H23A 0.96(2)
C23 H23C 1.01(2)
C22 H22A 0.9600
C22 H22B 0.9600
C22 H22C 0.9600
C21 H21A 0.97(3)
C21 H21B 0.99(3)
C21 H21C 0.88(3)
P3 C31 1.775(3)
P3 C33 1.778(3)
P3 C32 1.777(3)
P3 H3P 1.40(3)
C31 H31C 0.88(2)
C31 H31B 0.96(2)
C31 H31A 1.00(2)
C32 H32A 0.89(2)
C32 H32B 0.99(3)
C32 H32C 0.96(3)
C33 H33C 0.99(2)
C33 H33A 0.90(2)
C33 H33B 0.96(2)

loop_
_geom_hbond_atom_site_label_D
_geom_hbond_atom_site_label_H
_geom_hbond_atom_site_label_A
_geom_hbond_site_symmetry_A
_geom_hbond_distance_DH
_geom_hbond_distance_HA
_geom_hbond_distance_DA
_geom_hbond_angle_DHA
C31 H31B Cl1 . 0.96(2) 2.81(2) 3.741(3) 162(2)
C21 H21B Cl1 . 0.99(3) 2.74(3) 3.717(3) 168(3)
C31 H31A Cl2 1_565 1.00(2) 2.69(2) 3.650(3) 163(2)
C33 H33C Cl13 1_565 0.99(2) 2.72(3) 3.634(3) 154(2)
C33 H33B Cl21 4_654 0.96(2) 2.79(3) 3.703(3) 159(2)
C23 H23B Cl11 4_655 0.92(2) 2.82(2) 3.613(3) 145(2)
C23 H23C Cl23 1_565 1.01(2) 2.71(2) 3.656(2) 157(3)
C21 H21C Cl3 3_465 0.88(3) 2.69(3) 3.552(3) 167(3)
C11 H11B Cl21 3 1.04(2) 2.78(2) 3.714(3) 149(2)
P3 H3P Cl12 3_465 1.40(3) 2.81(3) 3.6571(10) 116.8(17)
P1 H1P Cl2 3 1.32(3) 2.64(3) 3.7679(11) 141.6(18)
